data_4061057
loop_
_publ_author_name
'Tanase, Tomoaki'
'Goto, Eri'
'Begum, Rowshan A.'
'Hamaguchi, Makiko'
'Zhan, Shuzhong'
'Iida, Masayasu'
'Sakai, Ken'

_publ_section_title
;
 Reactive Rigid-Rod Organometallic Polymers Involving Linear Triplatinum
 Units Connected by \p-Conjugated Bisisocyanides
;
_journal_coden_ASTM ORGND7
_journal_issue 25
_journal_name_full Organometallics
_journal_page_first 5975
_journal_page_last 5988
_journal_paper_doi 10.1021/om0494566
_journal_volume 23
_journal_year 2004
_chemical_formula_sum 'C80.5 H81 Cl5 F12 N2 P8 Pt3'
_chemical_formula_weight 2314.84
_space_group_IT_number 4
_symmetry_cell_setting monoclinic
_symmetry_space_group_name_Hall 'P 2yb'
_symmetry_space_group_name_H-M 'P 1 21 1'
_cell_angle_alpha 90
_cell_angle_beta 108.01(1)
_cell_angle_gamma 90
_cell_formula_units_Z 2
_cell_length_a 15.167(4)
_cell_length_b 13.976(3)
_cell_length_c 21.634(3)
_cell_measurement_temperature 155.2
_cell_volume 4361(1)
_exptl_crystal_density_diffrn 1.763
_cod_original_sg_symbol_H-M 'P 21'
_cod_original_formula_sum 'C80.50 H81 Cl5 F12 N2 P8 Pt3 '
_cod_database_code 4061057

loop_
_symmetry_equiv_pos_as_xyz
x,y,z
-x,1/2+y,-z

loop_
_atom_site_label
_atom_site_type_symbol
_atom_site_fract_x
_atom_site_fract_y
_atom_site_fract_z
_atom_site_U_iso_or_equiv
_atom_site_adp_type
_atom_site_occupancy
_atom_site_calc_flag
_atom_site_refinement_flags
_atom_site_disorder_assembly
_atom_site_disorder_group
Pt(1) Pt 0.69131(6) 0.300(2) 0.32945(4) 0.0309(3) Uani 1.00 d . . .
Pt(2) Pt 0.34686(6) 0.184(2) 0.18835(4) 0.0273(3) Uani 1.00 d . . .
Pt(3) Pt 0.51589(7) 0.247(2) 0.25904(5) 0.0262(2) Uani 1.00 d . . .
Cl(1) Cl 0.7999(8) 0.078(3) 0.2687(7) 0.158(6) Uani 1.00 d . . .
Cl(2) Cl 0.8219(10) 0.045(3) 0.1435(9) 0.193(8) Uani 1.00 d . . .
Cl(3) Cl 0.265(1) 0.264(3) 0.7380(9) 0.192(8) Uani 1.00 d . . .
Cl(4) Cl 0.1345(9) 0.191(3) 0.6224(8) 0.197(8) Uani 1.00 d . . .
Cl(5) Cl 0.006(3) 0.330(4) 0.772(1) 0.29(2) Uani 0.50 d P . .
Cl(6) Cl 0.873(1) 0.231(3) 0.776(1) 0.14(1) Uani 0.50 d P . .
P(1) P 0.6532(4) 0.225(2) 0.4107(3) 0.032(2) Uani 1.00 d . . .
P(2) P 0.4598(4) 0.265(2) 0.3441(3) 0.028(2) Uani 1.00 d . . .
P(3) P 0.3308(4) 0.109(2) 0.2780(3) 0.030(2) Uani 1.00 d . . .
P(4) P 0.6988(4) 0.369(2) 0.2351(3) 0.031(2) Uani 1.00 d . . .
P(5) P 0.5543(4) 0.235(2) 0.1671(3) 0.029(2) Uani 1.00 d . . .
P(6) P 0.3580(4) 0.281(2) 0.1060(3) 0.031(2) Uani 1.00 d . . .
P(11) P 0.7314(6) 0.326(2) -0.0161(4) 0.062(3) Uani 1.00 d . . .
P(12) P 0.5990(6) 0.601(2) 0.4505(3) 0.048(2) Uani 1.00 d . . .
F(11) F 0.750(1) 0.236(3) 0.0320(9) 0.088(6) Uiso 1.00 d . . .
F(12) F 0.675(1) 0.375(3) 0.0266(8) 0.067(5) Uiso 1.00 d . . .
F(13) F 0.825(1) 0.371(3) 0.0321(9) 0.085(6) Uiso 1.00 d . . .
F(14) F 0.787(1) 0.279(3) -0.0589(8) 0.074(5) Uiso 1.00 d . . .
F(15) F 0.711(1) 0.418(3) -0.0617(9) 0.074(5) Uiso 1.00 d . . .
F(16) F 0.637(1) 0.282(3) -0.0626(9) 0.083(6) Uiso 1.00 d . . .
F(21) F 0.651(2) 0.563(3) 0.520(1) 0.125(8) Uiso 1.00 d . . .
F(22) F 0.553(1) 0.681(3) 0.4807(9) 0.099(6) Uiso 1.00 d . . .
F(23) F 0.682(2) 0.670(4) 0.450(2) 0.18(1) Uiso 1.00 d . . .
F(24) F 0.644(1) 0.519(3) 0.420(1) 0.097(6) Uiso 1.00 d . . .
F(25) F 0.554(1) 0.648(3) 0.383(1) 0.102(7) Uiso 1.00 d . . .
F(26) F 0.515(3) 0.538(4) 0.445(2) 0.23(1) Uiso 1.00 d . . .
N(1) N 0.146(2) 0.123(3) 0.101(1) 0.065(8) Uiso 1.00 d . . .
N(2) N 0.881(2) 0.365(3) 0.425(1) 0.050(6) Uiso 1.00 d . . .
C(1) C 0.226(2) 0.141(3) 0.133(1) 0.033(6) Uiso 1.00 d . . .
C(2) C 0.807(2) 0.345(3) 0.379(1) 0.032(6) Uiso 1.00 d . . .
C(3) C 0.549(2) 0.279(3) 0.421(1) 0.038(6) Uiso 1.00 d . . .
C(4) C 0.402(1) 0.155(3) 0.3568(9) 0.020(5) Uiso 1.00 d . . .
C(5) C 0.666(2) 0.282(3) 0.170(1) 0.040(6) Uiso 1.00 d . . .
C(6) C 0.475(2) 0.310(3) 0.105(1) 0.036(6) Uiso 1.00 d . . .
C(11) C 0.051(2) 0.107(4) 0.059(2) 0.075(9) Uiso 1.00 d . . .
C(12) C 0.025(3) 0.002(4) 0.083(2) 0.13(1) Uiso 1.00 d . . .
C(13) C -0.010(2) 0.168(4) 0.079(2) 0.09(1) Uiso 1.00 d . . .
C(14) C 0.051(4) 0.151(6) -0.009(3) 0.20(2) Uiso 1.00 d . . .
C(21) C 0.965(2) 0.405(3) 0.470(2) 0.068(9) Uiso 1.00 d . . .
C(22) C 1.041(3) 0.349(4) 0.466(2) 0.088(10) Uiso 1.00 d . . .
C(23) C 1.130(2) 0.380(3) 0.517(2) 0.070(8) Uiso 1.00 d . . .
C(24) C 1.126(2) 0.445(4) 0.564(2) 0.081(10) Uiso 1.00 d . . .
C(25) C 1.042(3) 0.483(4) 0.557(2) 0.09(1) Uiso 1.00 d . . .
C(26) C 0.962(2) 0.461(3) 0.513(1) 0.057(7) Uiso 1.00 d . . .
C(27) C 1.047(3) 0.273(4) 0.422(2) 0.13(1) Uiso 1.00 d . . .
C(28) C 0.874(3) 0.517(4) 0.514(2) 0.11(1) Uiso 1.00 d . . .
C(111) C 0.745(1) 0.228(3) 0.491(1) 0.028(5) Uiso 1.00 d . . .
C(112) C 0.815(2) 0.165(3) 0.503(1) 0.063(8) Uiso 1.00 d . . .
C(113) C 0.889(2) 0.166(3) 0.559(1) 0.056(7) Uiso 1.00 d . . .
C(114) C 0.890(2) 0.229(4) 0.605(2) 0.083(10) Uiso 1.00 d . . .
C(115) C 0.822(3) 0.307(4) 0.589(2) 0.12(1) Uiso 1.00 d . . .
C(116) C 0.744(2) 0.296(4) 0.533(2) 0.078(9) Uiso 1.00 d . . .
C(121) C 0.631(1) 0.099(3) 0.400(1) 0.029(5) Uiso 1.00 d . . .
C(122) C 0.615(2) 0.040(3) 0.451(1) 0.041(6) Uiso 1.00 d . . .
C(123) C 0.600(2) -0.055(3) 0.443(1) 0.048(7) Uiso 1.00 d . . .
C(124) C 0.597(2) -0.101(3) 0.383(1) 0.051(7) Uiso 1.00 d . . .
C(125) C 0.616(2) -0.044(3) 0.335(2) 0.068(8) Uiso 1.00 d . . .
C(126) C 0.627(2) 0.052(3) 0.345(1) 0.039(6) Uiso 1.00 d . . .
C(211) C 0.379(1) 0.359(3) 0.341(1) 0.028(5) Uiso 1.00 d . . .
C(212) C 0.335(2) 0.364(3) 0.385(1) 0.036(6) Uiso 1.00 d . . .
C(213) C 0.266(2) 0.442(3) 0.385(1) 0.056(7) Uiso 1.00 d . . .
C(214) C 0.257(2) 0.505(3) 0.336(1) 0.054(7) Uiso 1.00 d . . .
C(215) C 0.305(2) 0.504(3) 0.292(1) 0.062(8) Uiso 1.00 d . . .
C(216) C 0.362(2) 0.429(3) 0.295(1) 0.037(6) Uiso 1.00 d . . .
C(311) C 0.351(1) -0.020(3) 0.284(1) 0.029(5) Uiso 1.00 d . . .
C(312) C 0.365(2) -0.072(3) 0.340(1) 0.034(6) Uiso 1.00 d . . .
C(313) C 0.377(2) -0.168(3) 0.342(1) 0.061(8) Uiso 1.00 d . . .
C(314) C 0.370(2) -0.215(3) 0.284(1) 0.061(8) Uiso 1.00 d . . .
C(315) C 0.355(2) -0.168(3) 0.228(1) 0.051(7) Uiso 1.00 d . . .
C(316) C 0.344(2) -0.067(3) 0.227(1) 0.043(6) Uiso 1.00 d . . .
C(321) C 0.210(2) 0.126(3) 0.278(1) 0.040(6) Uiso 1.00 d . . .
C(322) C 0.156(2) 0.053(3) 0.291(2) 0.084(10) Uiso 1.00 d . . .
C(323) C 0.061(3) 0.067(4) 0.287(2) 0.11(1) Uiso 1.00 d . . .
C(324) C 0.028(2) 0.156(3) 0.277(2) 0.082(10) Uiso 1.00 d . . .
C(325) C 0.082(2) 0.234(3) 0.270(2) 0.073(8) Uiso 1.00 d . . .
C(326) C 0.175(2) 0.219(3) 0.270(1) 0.043(6) Uiso 1.00 d . . .
C(411) C 0.809(1) 0.418(3) 0.230(1) 0.027(5) Uiso 1.00 d . . .
C(412) C 0.857(2) 0.479(3) 0.277(1) 0.051(7) Uiso 1.00 d . . .
C(413) C 0.942(2) 0.522(3) 0.274(2) 0.066(8) Uiso 1.00 d . . .
C(414) C 0.981(2) 0.497(3) 0.228(2) 0.071(9) Uiso 1.00 d . . .
C(415) C 0.935(2) 0.426(3) 0.183(2) 0.073(9) Uiso 1.00 d . . .
C(416) C 0.852(2) 0.387(3) 0.187(1) 0.033(5) Uiso 1.00 d . . .
C(421) C 0.626(1) 0.479(3) 0.207(1) 0.026(5) Uiso 1.00 d . . .
C(422) C 0.581(2) 0.512(3) 0.251(1) 0.038(6) Uiso 1.00 d . . .
C(423) C 0.532(2) 0.598(3) 0.233(1) 0.061(8) Uiso 1.00 d . . .
C(424) C 0.524(2) 0.644(3) 0.177(1) 0.054(7) Uiso 1.00 d . . .
C(425) C 0.566(2) 0.605(3) 0.135(1) 0.050(7) Uiso 1.00 d . . .
C(426) C 0.619(2) 0.522(3) 0.150(1) 0.036(6) Uiso 1.00 d . . .
C(511) C 0.552(2) 0.118(3) 0.131(1) 0.033(5) Uiso 1.00 d . . .
C(512) C 0.520(2) 0.037(3) 0.157(1) 0.033(6) Uiso 1.00 d . . .
C(513) C 0.517(2) -0.054(3) 0.130(1) 0.049(7) Uiso 1.00 d . . .
C(514) C 0.535(2) -0.067(3) 0.074(1) 0.060(8) Uiso 1.00 d . . .
C(515) C 0.570(2) 0.018(3) 0.048(1) 0.053(7) Uiso 1.00 d . . .
C(516) C 0.575(2) 0.102(3) 0.073(1) 0.043(6) Uiso 1.00 d . . .
C(611) C 0.300(1) 0.393(3) 0.1088(9) 0.019(4) Uiso 1.00 d . . .
C(612) C 0.209(2) 0.390(3) 0.110(1) 0.050(7) Uiso 1.00 d . . .
C(613) C 0.159(2) 0.474(3) 0.113(1) 0.062(8) Uiso 1.00 d . . .
C(614) C 0.201(2) 0.556(3) 0.109(2) 0.076(9) Uiso 1.00 d . . .
C(615) C 0.289(2) 0.561(3) 0.108(1) 0.052(7) Uiso 1.00 d . . .
C(616) C 0.341(2) 0.483(3) 0.107(1) 0.049(7) Uiso 1.00 d . . .
C(621) C 0.304(1) 0.238(3) 0.025(1) 0.028(5) Uiso 1.00 d . . .
C(622) C 0.296(2) 0.139(3) 0.012(1) 0.037(6) Uiso 1.00 d . . .
C(623) C 0.256(2) 0.107(3) -0.050(1) 0.045(6) Uiso 1.00 d . . .
C(624) C 0.221(2) 0.169(3) -0.100(2) 0.071(8) Uiso 1.00 d . . .
C(625) C 0.230(2) 0.262(3) -0.089(1) 0.065(8) Uiso 1.00 d . . .
C(626) C 0.267(2) 0.299(3) -0.028(1) 0.050(6) Uiso 1.00 d . . .
C(701) C 0.779(3) -0.007(4) 0.196(2) 0.09(1) Uiso 1.00 d . . .
C(702) C 0.157(9) 0.26(1) 0.715(6) 0.09(2) Uiso 0.30 d P . .
C(703) C 0.250(3) 0.216(4) 0.662(2) 0.07(1) Uiso 0.70 d P . .
C(704) C -0.080(7) 0.300(8) 0.813(5) 0.14(2) Uiso 0.50 d P . .
H(1) H -0.0323 -0.0218 0.0624 0.1466 Uiso 1.00 calc . . .
H(2) H 0.0717 -0.0470 0.0732 0.1466 Uiso 1.00 calc . . .
H(3) H 0.0412 -0.0042 0.1299 0.1466 Uiso 1.00 calc . . .
H(4) H -0.0008 0.1590 0.1276 0.1144 Uiso 1.00 calc . . .
H(5) H -0.0102 0.2294 0.0702 0.1144 Uiso 1.00 calc . . .
H(6) H -0.0768 0.1419 0.0611 0.1144 Uiso 1.00 calc . . .
H(7) H 0.0756 0.1986 -0.0080 0.2124 Uiso 1.00 calc . . .
H(8) H 0.0874 0.0913 -0.0234 0.2124 Uiso 1.00 calc . . .
H(9) H -0.0117 0.1350 -0.0383 0.2124 Uiso 1.00 calc . . .
H(10) H 0.5379 0.2438 0.4590 0.0616 Uiso 1.00 calc . . .
H(11) H 0.5653 0.3407 0.4344 0.0616 Uiso 1.00 calc . . .
H(12) H 0.4469 0.1013 0.3801 0.0249 Uiso 1.00 calc . . .
H(13) H 0.3623 0.1616 0.3842 0.0249 Uiso 1.00 calc . . .
H(14) H 0.6667 0.3017 0.1297 0.0339 Uiso 1.00 calc . . .
H(15) H 0.7133 0.2221 0.1796 0.0339 Uiso 1.00 calc . . .
H(16) H 0.4894 0.3724 0.1154 0.0443 Uiso 1.00 calc . . .
H(17) H 0.4832 0.2944 0.0628 0.0443 Uiso 1.00 calc . . .
H(18) H 0.9810 0.2537 0.3941 0.1308 Uiso 1.00 calc . . .
H(19) H 1.0806 0.2853 0.3963 0.1308 Uiso 1.00 calc . . .
H(20) H 1.0675 0.2084 0.4448 0.1308 Uiso 1.00 calc . . .
H(21) H 0.8835 0.5468 0.5529 0.1223 Uiso 1.00 calc . . .
H(22) H 0.8474 0.5482 0.4772 0.1223 Uiso 1.00 calc . . .
H(23) H 0.8228 0.4627 0.5151 0.1223 Uiso 1.00 calc . . .
H(24) H 1.1844 0.3481 0.5144 0.0967 Uiso 1.00 calc . . .
H(25) H 1.1824 0.4588 0.6005 0.0973 Uiso 1.00 calc . . .
H(26) H 1.0349 0.5306 0.5896 0.1079 Uiso 1.00 calc . . .
H(27) H 0.8076 0.1085 0.4706 0.0622 Uiso 1.00 calc . . .
H(28) H 0.9403 0.1170 0.5634 0.0764 Uiso 1.00 calc . . .
H(29) H 0.9375 0.2228 0.6487 0.0795 Uiso 1.00 calc . . .
H(30) H 0.8199 0.3532 0.6138 0.1536 Uiso 1.00 calc . . .
H(31) H 0.6853 0.3266 0.5197 0.0910 Uiso 1.00 calc . . .
H(32) H 0.6155 0.0662 0.4890 0.0436 Uiso 1.00 calc . . .
H(33) H 0.5954 -0.0997 0.4798 0.0669 Uiso 1.00 calc . . .
H(34) H 0.5861 -0.1755 0.3753 0.0513 Uiso 1.00 calc . . .
H(35) H 0.6144 -0.0775 0.2956 0.0888 Uiso 1.00 calc . . .
H(36) H 0.6345 0.0873 0.3101 0.0498 Uiso 1.00 calc . . .
H(37) H 0.3450 0.3074 0.4207 0.0487 Uiso 1.00 calc . . .
H(38) H 0.2348 0.4371 0.4165 0.0682 Uiso 1.00 calc . . .
H(39) H 0.2124 0.5485 0.3353 0.0736 Uiso 1.00 calc . . .
H(40) H 0.2950 0.5444 0.2562 0.0790 Uiso 1.00 calc . . .
H(41) H 0.3921 0.4151 0.2601 0.0520 Uiso 1.00 calc . . .
H(42) H 0.1841 -0.0154 0.2991 0.1001 Uiso 1.00 calc . . .
H(43) H 0.0182 0.0075 0.2926 0.1517 Uiso 1.00 calc . . .
H(44) H -0.0383 0.1687 0.2750 0.0989 Uiso 1.00 calc . . .
H(45) H 0.0582 0.2965 0.2620 0.0903 Uiso 1.00 calc . . .
H(46) H 0.2202 0.2634 0.2645 0.0454 Uiso 1.00 calc . . .
H(47) H 0.3574 -0.0445 0.3784 0.0354 Uiso 1.00 calc . . .
H(48) H 0.4034 -0.2087 0.3863 0.0895 Uiso 1.00 calc . . .
H(49) H 0.3772 -0.2934 0.2859 0.0611 Uiso 1.00 calc . . .
H(50) H 0.3407 -0.2112 0.1859 0.0605 Uiso 1.00 calc . . .
H(51) H 0.3295 -0.0391 0.1846 0.0471 Uiso 1.00 calc . . .
H(52) H 0.8333 0.4873 0.3132 0.0563 Uiso 1.00 calc . . .
H(53) H 0.9665 0.5721 0.3031 0.0783 Uiso 1.00 calc . . .
H(54) H 1.0425 0.5128 0.2273 0.0749 Uiso 1.00 calc . . .
H(55) H 0.9534 0.3979 0.1465 0.0833 Uiso 1.00 calc . . .
H(56) H 0.8223 0.3315 0.1547 0.0432 Uiso 1.00 calc . . .
H(57) H 0.5864 0.4755 0.2898 0.0412 Uiso 1.00 calc . . .
H(58) H 0.4998 0.6192 0.2600 0.0815 Uiso 1.00 calc . . .
H(59) H 0.4872 0.6955 0.1651 0.0565 Uiso 1.00 calc . . .
H(60) H 0.5607 0.6261 0.0948 0.0502 Uiso 1.00 calc . . .
H(61) H 0.6492 0.4866 0.1192 0.0402 Uiso 1.00 calc . . .
H(62) H 0.5017 0.0409 0.1963 0.0390 Uiso 1.00 calc . . .
H(63) H 0.4871 -0.1096 0.1503 0.0560 Uiso 1.00 calc . . .
H(64) H 0.5476 -0.1397 0.0578 0.0891 Uiso 1.00 calc . . .
H(65) H 0.5761 0.0018 0.0033 0.0589 Uiso 1.00 calc . . .
H(66) H 0.5946 0.1506 0.0495 0.0656 Uiso 1.00 calc . . .
H(67) H 0.3248 0.0886 0.0497 0.0391 Uiso 1.00 calc . . .
H(68) H 0.2514 0.0297 -0.0560 0.0531 Uiso 1.00 calc . . .
H(69) H 0.1978 0.1370 -0.1442 0.0760 Uiso 1.00 calc . . .
H(70) H 0.2037 0.2988 -0.1254 0.0771 Uiso 1.00 calc . . .
H(71) H 0.2626 0.3632 -0.0204 0.0512 Uiso 1.00 calc . . .
H(72) H 0.1799 0.3195 0.1108 0.0678 Uiso 1.00 calc . . .
H(73) H 0.0959 0.4625 0.1139 0.0640 Uiso 1.00 calc . . .
H(74) H 0.1696 0.6086 0.1136 0.0835 Uiso 1.00 calc . . .
H(75) H 0.3161 0.6190 0.1038 0.0651 Uiso 1.00 calc . . .
H(76) H 0.4040 0.4801 0.1067 0.0615 Uiso 1.00 calc . . .

loop_
_atom_site_aniso_label
_atom_site_aniso_U_11
_atom_site_aniso_U_22
_atom_site_aniso_U_33
_atom_site_aniso_U_12
_atom_site_aniso_U_13
_atom_site_aniso_U_23
Pt(1) 0.0297(6) 0.0401(6) 0.0220(5) -0.0075(5) 0.0066(4) -0.0003(4)
Pt(2) 0.0283(5) 0.0314(5) 0.0218(5) -0.0048(4) 0.0073(4) 0.0028(4)
Pt(3) 0.0287(4) 0.0280(5) 0.0219(4) -0.0032(4) 0.0080(3) 0.0006(4)
Cl(1) 0.079(7) 0.24(2) 0.16(1) 0.015(9) 0.041(8) 0.10(1)
Cl(2) 0.11(1) 0.20(2) 0.27(2) -0.03(1) 0.06(1) 0.01(2)
Cl(3) 0.26(2) 0.16(2) 0.20(2) 0.06(1) 0.14(2) 0.07(1)
Cl(4) 0.107(9) 0.23(2) 0.25(2) 0.01(1) 0.05(1) 0.15(2)
Cl(5) 0.32(4) 0.27(4) 0.14(2) -0.26(4) -0.13(3) 0.11(2)
Cl(6) 0.05(1) 0.28(4) 0.09(1) 0.00(2) 0.03(1) -0.03(2)
P(1) 0.029(3) 0.044(4) 0.020(3) 0.000(3) 0.005(3) 0.001(3)
P(2) 0.035(4) 0.026(4) 0.022(3) -0.001(3) 0.009(2) 0.004(3)
P(3) 0.033(4) 0.033(4) 0.024(3) -0.008(3) 0.010(3) 0.003(3)
P(4) 0.034(4) 0.032(4) 0.032(3) -0.004(3) 0.019(3) 0.002(3)
P(5) 0.033(3) 0.035(4) 0.025(3) -0.008(3) 0.016(3) -0.001(3)
P(6) 0.035(4) 0.028(4) 0.028(3) -0.001(3) 0.008(3) 0.010(2)
P(11) 0.096(6) 0.054(5) 0.034(4) 0.008(5) 0.015(4) 0.002(4)
P(12) 0.072(5) 0.046(5) 0.030(4) 0.005(4) 0.023(4) -0.005(3)

loop_
_geom_bond_atom_site_label_1
_geom_bond_atom_site_label_2
_geom_bond_distance
_geom_bond_site_symmetry_1
_geom_bond_site_symmetry_2
_geom_bond_publ_flag
Pt(1) Pt(3) 2.728(2) . . yes
Pt(1) P(1) 2.273(8) . . yes
Pt(1) P(4) 2.291(8) . . yes
Pt(1) C(2) 1.85(3) . . yes
Pt(2) Pt(3) 2.696(2) . . yes
Pt(2) P(3) 2.283(7) . . yes
Pt(2) P(6) 2.287(8) . . yes
Pt(2) C(1) 1.94(3) . . yes
Pt(3) P(2) 2.267(7) . . yes
Pt(3) P(5) 2.245(7) . . yes
Cl(1) C(701) 1.91(5) . . yes
Cl(2) C(701) 1.65(5) . . yes
Cl(3) C(702) 1.6(1) . . yes
Cl(3) C(703) 1.72(5) . . yes
Cl(4) C(702) 2.1(2) . . yes
Cl(4) C(703) 1.73(5) . . yes
Cl(5) C(704) 1.8(1) . . yes
Cl(6) C(704) 1.3(1) . 1_655 yes
P(1) C(3) 1.82(3) . . yes
P(1) C(111) 1.85(3) . . yes
P(1) C(121) 1.79(3) . . yes
P(2) C(3) 1.80(3) . . yes
P(2) C(4) 1.83(2) . . yes
P(2) C(211) 1.78(3) . . yes
P(3) C(4) 1.83(2) . . yes
P(3) C(311) 1.83(3) . . yes
P(3) C(321) 1.85(3) . . yes
P(4) C(5) 1.81(3) . . yes
P(4) C(411) 1.84(3) . . yes
P(4) C(421) 1.88(3) . . yes
P(5) C(5) 1.80(3) . . yes
P(5) C(6) 1.84(3) . . yes
P(5) C(511) 1.81(3) . . yes
P(6) C(6) 1.83(3) . . yes
P(6) C(611) 1.80(2) . . yes
P(6) C(621) 1.80(3) . . yes
P(11) F(11) 1.61(2) . . yes
P(11) F(12) 1.60(2) . . yes
P(11) F(13) 1.60(2) . . yes
P(11) F(14) 1.57(2) . . yes
P(11) F(15) 1.58(2) . . yes
P(11) F(16) 1.60(2) . . yes
P(12) F(21) 1.57(3) . . yes
P(12) F(22) 1.57(3) . . yes
P(12) F(23) 1.60(4) . . yes
P(12) F(24) 1.57(3) . . yes
P(12) F(25) 1.56(3) . . yes
P(12) F(26) 1.52(5) . . yes
N(1) C(1) 1.22(4) . . yes
N(1) C(11) 1.46(5) . . yes
N(2) C(2) 1.29(3) . . yes
N(2) C(21) 1.45(4) . . yes
C(11) C(12) 1.65(7) . . yes
C(11) C(13) 1.42(5) . . yes
C(11) C(14) 1.61(7) . . yes
C(21) C(22) 1.41(5) . . yes
C(21) C(26) 1.23(5) . . yes
C(22) C(23) 1.53(5) . . yes
C(22) C(27) 1.45(6) . . yes
C(23) C(24) 1.37(5) . . yes
C(24) C(25) 1.33(5) . . yes
C(25) C(26) 1.33(5) . . yes
C(26) C(28) 1.55(6) . . yes
C(111) C(112) 1.35(4) . . yes
C(111) C(116) 1.31(5) . . yes
C(112) C(113) 1.37(4) . . yes
C(113) C(114) 1.33(5) . . yes
C(114) C(115) 1.47(6) . . yes
C(115) C(116) 1.42(5) . . yes
C(121) C(122) 1.45(4) . . yes
C(121) C(126) 1.34(4) . . yes
C(122) C(123) 1.35(4) . . yes
C(123) C(124) 1.44(4) . . yes
C(124) C(125) 1.41(5) . . yes
C(125) C(126) 1.36(4) . . yes
C(211) C(212) 1.34(3) . . yes
C(211) C(216) 1.36(4) . . yes
C(212) C(213) 1.51(4) . . yes
C(213) C(214) 1.36(4) . . yes
C(214) C(215) 1.37(4) . . yes
C(215) C(216) 1.35(4) . . yes
C(311) C(312) 1.37(4) . . yes
C(311) C(316) 1.37(4) . . yes
C(312) C(313) 1.35(4) . . yes
C(313) C(314) 1.39(5) . . yes
C(314) C(315) 1.35(4) . . yes
C(315) C(316) 1.41(4) . . yes
C(321) C(322) 1.39(5) . . yes
C(321) C(326) 1.40(4) . . yes
C(322) C(323) 1.41(6) . . yes
C(323) C(324) 1.33(6) . . yes
C(324) C(325) 1.40(5) . . yes
C(325) C(326) 1.43(4) . . yes
C(411) C(412) 1.36(4) . . yes
C(411) C(416) 1.36(3) . . yes
C(412) C(413) 1.44(4) . . yes
C(413) C(414) 1.34(5) . . yes
C(414) C(415) 1.42(5) . . yes
C(415) C(416) 1.40(4) . . yes
C(421) C(422) 1.40(4) . . yes
C(421) C(426) 1.35(4) . . yes
C(422) C(423) 1.39(4) . . yes
C(423) C(424) 1.35(4) . . yes
C(424) C(425) 1.37(4) . . yes
C(425) C(426) 1.39(4) . . yes
C(511) C(512) 1.43(4) . . yes
C(511) C(516) 1.41(4) . . yes
C(512) C(513) 1.38(4) . . yes
C(513) C(514) 1.34(4) . . yes
C(514) C(515) 1.48(5) . . yes
C(515) C(516) 1.29(4) . . yes
C(611) C(612) 1.38(4) . . yes
C(611) C(616) 1.42(4) . . yes
C(612) C(613) 1.42(4) . . yes
C(613) C(614) 1.32(5) . . yes
C(614) C(615) 1.35(5) . . yes
C(615) C(616) 1.35(4) . . yes
C(621) C(622) 1.42(4) . . yes
C(621) C(626) 1.39(4) . . yes
C(622) C(623) 1.38(4) . . yes
C(623) C(624) 1.36(4) . . yes
C(624) C(625) 1.32(5) . . yes
C(625) C(626) 1.36(4) . . yes
